data_7711372
loop_
_publ_author_name
'Zhai, Fuwan'
'Li, Hui'
'Gui, Daxiang'
'Chuanqin, Xia'
'Chai, Zhifang'
'Wang, Shuao'

_publ_section_title
;
 A Semiconducting Uranium Organic Framework based on Tetrathiafulvalene
 Derivative
;
_journal_name_full 'Dalton Transactions'
_journal_paper_doi 10.1039/D1DT04099E
_journal_year 2022
_chemical_formula_moiety 'C102 H48 O32 S12 U4, 8[C3H7NO], 6[H2O], 4[C2H8N]'
_chemical_formula_sum 'C134 H148 N12 O46 S12 U4'
_chemical_formula_weight 3999.53
_space_group_crystal_system monoclinic
_space_group_IT_number 15
_space_group_name_Hall '-C 2yc'
_space_group_name_H-M_alt 'C 1 2/c 1'
_atom_sites_solution_hydrogens geom
_audit_creation_method SHELXL-2019/1
_audit_update_record
;
2022-09-13 deposited with the CCDC.	2022-09-14 downloaded from the CCDC.
;
_cell_angle_alpha 90
_cell_angle_beta 120.221(2)
_cell_angle_gamma 90
_cell_formula_units_Z 4
_cell_length_a 35.456(2)
_cell_length_b 19.8240(9)
_cell_length_c 30.7340(15)
_cell_measurement_reflns_used 9002
_cell_measurement_temperature 296(2)
_cell_measurement_theta_max 54.849
_cell_measurement_theta_min 4.486
_cell_volume 18666.3(17)
_computing_cell_refinement 'APEX 3 (Bruker, 2020)'
_computing_data_collection 'APEX 3 (Bruker, 2020)'
_computing_data_reduction 'SAINT (Bruker, 2020)'
_computing_molecular_graphics 'Diamond (Demo) & 3Ds MAX (Education version)'
_computing_publication_material 'Shelxltl 2019/1 (Bruker)'
_computing_structure_refinement 'SHELXL-2019/1 (Sheldrick, 2019)'
_computing_structure_solution 'Shelxltl 2019/1 (Bruker)'
_diffrn_ambient_temperature 296(2)
_diffrn_measured_fraction_theta_full 0.996
_diffrn_measured_fraction_theta_max 0.995
_diffrn_measurement_device_type 'Bruker D8 Venture PHOTON III'
_diffrn_radiation_type MoK\a
_diffrn_radiation_wavelength 0.71073
_diffrn_reflns_av_R_equivalents 0.0565
_diffrn_reflns_av_unetI/netI 0.0356
_diffrn_reflns_Laue_measured_fraction_full 0.996
_diffrn_reflns_Laue_measured_fraction_max 0.995
_diffrn_reflns_limit_h_max 47
_diffrn_reflns_limit_h_min -47
_diffrn_reflns_limit_k_max 26
_diffrn_reflns_limit_k_min -26
_diffrn_reflns_limit_l_max 40
_diffrn_reflns_limit_l_min -40
_diffrn_reflns_number 165750
_diffrn_reflns_point_group_measured_fraction_full 0.996
_diffrn_reflns_point_group_measured_fraction_max 0.995
_diffrn_reflns_theta_full 25.242
_diffrn_reflns_theta_max 28.316
_diffrn_reflns_theta_min 2.193
_exptl_absorpt_coefficient_mu 3.639
_exptl_absorpt_correction_T_max 0.789
_exptl_absorpt_correction_T_min 0.699
_exptl_absorpt_correction_type multi-scan
_exptl_absorpt_process_details 'Krause, L., Herbst-Irmer, R., Sheldrick G.M. & Stalke D., J. Appl. Cryst. 48 (2015) 3-10'
_exptl_crystal_colour brown
_exptl_crystal_density_diffrn 1.423
_exptl_crystal_description block
_exptl_crystal_F_000 5904
_exptl_crystal_size_max 0.132
_exptl_crystal_size_mid 0.082
_exptl_crystal_size_min 0.065
_refine_diff_density_max 1.301
_refine_diff_density_min -1.101
_refine_diff_density_rms 0.068
_refine_ls_extinction_method none
_refine_ls_goodness_of_fit_ref 1.017
_refine_ls_hydrogen_treatment constr
_refine_ls_matrix_type full
_refine_ls_number_parameters 676
_refine_ls_number_reflns 23117
_refine_ls_number_restraints 450
_refine_ls_restrained_S_all 1.008
_refine_ls_R_factor_all 0.0451
_refine_ls_R_factor_gt 0.0301
_refine_ls_shift/su_max 0.003
_refine_ls_shift/su_mean 0.000
_refine_ls_structure_factor_coef Fsqd
_refine_ls_weighting_details 'w=1/[\s^2^(Fo^2^)+(0.0419P)^2^+16.4847P] where P=(Fo^2^+2Fc^2^)/3'
_refine_ls_weighting_scheme calc
_refine_ls_wR_factor_gt 0.0799
_refine_ls_wR_factor_ref 0.0862
_reflns_Friedel_coverage 0.000
_reflns_number_gt 17818
_reflns_number_total 23117
_reflns_threshold_expression 'I > 2\s(I)'
_cod_data_source_file d1dt04099e2.cif
_cod_data_source_block mo_new_sq
_cod_depositor_comments
;
The following automatic conversions were performed:

data item '_exptl_absorpt_correction_type' value 'Multi-scan' was
changed to 'multi-scan' in accordance with the
/home/data/users/saulius/crontab/automatic-downloads/rss-feeds/RSC/lib/dictionaries/cif_core.dic
dictionary named 'cif_core.dic' version 2.4.2 last updated on
2011-04-26.

Automatic conversion script
Id: cif_fix_values 7556 2019-12-06 15:28:31Z antanas 
;
_cod_original_cell_volume 18666.2(17)
_cod_original_sg_symbol_H-M 'C 2/c'
_cod_original_formula_sum 'C134 H148 O46 S12 N12 U4'
_cod_database_code 7711372
_shelx_shelxl_version_number 2019/1
_shelx_space_group_comment
;
The symmetry employed for this shelxl refinement is uniquely defined
by the following loop, which should always be used as a source of
symmetry information in preference to the above space-group names.
They are only intended as comments.
;

loop_
_space_group_symop_operation_xyz
'x, y, z'
'-x, y, -z+1/2'
'x+1/2, y+1/2, z'
'-x+1/2, y+1/2, -z+1/2'
'-x, -y, -z'
'x, -y, z-1/2'
'-x+1/2, -y+1/2, -z'
'x+1/2, -y+1/2, z-1/2'

loop_
_atom_site_label
_atom_site_type_symbol
_atom_site_fract_x
_atom_site_fract_y
_atom_site_fract_z
_atom_site_U_iso_or_equiv
_atom_site_adp_type
_atom_site_occupancy
_atom_site_site_symmetry_order
_atom_site_calc_flag
_atom_site_refinement_flags_posn
_atom_site_refinement_flags_adp
_atom_site_refinement_flags_occupancy
_atom_site_disorder_assembly
_atom_site_disorder_group
U1 U 0.20624(2) 0.48067(2) 0.05995(2) 0.05044(4) Uani 1 1 d . U . . .
U2 U 0.40540(2) -0.02938(2) 0.24043(2) 0.05569(5) Uani 1 1 d . U . . .
S1 S 0.57639(2) 0.60551(4) 0.39843(3) 0.0552(2) Uani 1 1 d . U . . .
S2 S 0.62843(3) 0.48595(4) 0.45124(4) 0.0604(2) Uani 1 1 d . U . . .
S3 S 0.49683(3) 0.51230(4) 0.32211(3) 0.0562(2) Uani 1 1 d . U . . .
S4 S 0.54770(2) 0.38985(4) 0.37081(3) 0.0556(2) Uani 1 1 d . U . . .
S5 S -0.01098(6) 0.07509(6) 0.04480(6) 0.1201(6) Uani 1 1 d . U . . .
S6 S 0.02852(6) 0.08353(6) -0.02017(6) 0.1275(7) Uani 1 1 d . U . . .
O1 O 0.71887(7) 0.90876(11) 0.53255(10) 0.0684(7) Uani 1 1 d . U . . .
O2 O 0.65121(8) 0.94143(12) 0.49833(12) 0.0859(9) Uani 1 1 d . U . . .
O3 O 0.83985(9) 0.59566(14) 0.68230(10) 0.0996(11) Uani 1 1 d . U . . .
O4 O 0.84788(8) 0.49771(13) 0.65550(10) 0.0782(8) Uani 1 1 d . U . . .
O5 O 0.28402(7) 0.51161(12) 0.10436(10) 0.0692(7) Uani 1 1 d . U . . .
O6 O 0.26619(7) 0.41949(13) 0.12920(11) 0.0810(8) Uani 1 1 d . U . . .
O7 O 0.41232(8) 0.08817(11) 0.22026(9) 0.0724(7) Uani 1 1 d . U . . .
O8 O 0.46115(8) 0.05431(11) 0.29589(9) 0.0689(7) Uani 1 1 d . U . . .
O9 O 0.18357(8) 0.37367(13) 0.07820(11) 0.0811(8) Uani 1 1 d . U . . .
O10 O 0.13172(7) 0.42939(11) 0.01604(9) 0.0644(6) Uani 1 1 d . U . . .
O11 O 0.04148(8) 0.42066(11) 0.17676(9) 0.0689(7) Uani 1 1 d . U . . .
O12 O 0.09119(9) 0.35346(12) 0.23235(10) 0.0874(9) Uani 1 1 d . U . . .
O13 O 0.43750(9) -0.05511(14) 0.21420(10) 0.0776(7) Uani 1 1 d . U . . .
O14 O 0.37528(10) -0.00411(15) 0.26606(12) 0.0928(10) Uani 1 1 d . U . . .
O15 O 0.21385(8) 0.43836(12) 0.01493(10) 0.0707(7) Uani 1 1 d . U . . .
O16 O 0.19788(9) 0.52098(14) 0.10501(12) 0.0835(8) Uani 1 1 d . U . . .
C1 C 0.75009(12) 0.6017(2) 0.60202(14) 0.0812(13) Uani 1 1 d . U . . .
H1 H 0.757857 0.630837 0.628941 0.097 Uiso 1 1 calc R U . . .
C2 C 0.70878(12) 0.6049(2) 0.56095(13) 0.0769(12) Uani 1 1 d . U . . .
H2 H 0.688725 0.635372 0.560712 0.092 Uiso 1 1 calc R U . . .
C3 C 0.69666(10) 0.56320(15) 0.51980(12) 0.0523(7) Uani 1 1 d . U . . .
C4 C 0.72715(11) 0.51697(17) 0.52185(13) 0.0633(9) Uani 1 1 d . U . . .
H4 H 0.719549 0.488261 0.494739 0.076 Uiso 1 1 calc R U . . .
C5 C 0.76832(12) 0.51325(18) 0.56346(14) 0.0684(10) Uani 1 1 d . U . . .
H5 H 0.788157 0.481888 0.564232 0.082 Uiso 1 1 calc R U . . .
C6 C 0.78054(11) 0.55567(16) 0.60415(13) 0.0618(9) Uani 1 1 d . U . . .
C7 C 0.82471(12) 0.54939(18) 0.64912(13) 0.0704(11) Uani 1 1 d . U . . .
C8 C 0.62308(11) 0.80431(17) 0.47446(16) 0.0735(11) Uani 1 1 d . U . . .
H8 H 0.602741 0.834809 0.473493 0.088 Uiso 1 1 calc R U . . .
C9 C 0.61141(11) 0.73740(17) 0.46208(15) 0.0689(10) Uani 1 1 d . U . . .
H9 H 0.583518 0.723213 0.453552 0.083 Uiso 1 1 calc R U . . .
C10 C 0.64090(9) 0.69141(14) 0.46228(12) 0.0499(7) Uani 1 1 d . U . . .
C11 C 0.68176(10) 0.71417(17) 0.47344(16) 0.0692(10) Uani 1 1 d . U . . .
H11 H 0.701604 0.684482 0.472404 0.083 Uiso 1 1 calc R U . . .
C12 C 0.69299(11) 0.78079(17) 0.48607(16) 0.0722(11) Uani 1 1 d . U . . .
H12 H 0.720483 0.795389 0.493307 0.087 Uiso 1 1 calc R U . . .
C13 C 0.66475(10) 0.82635(16) 0.48829(14) 0.0615(9) Uani 1 1 d . U . . .
C14 C 0.67861(11) 0.89620(16) 0.50620(15) 0.0677(10) Uani 1 1 d . U . . .
C15 C 0.48443(11) 0.19052(16) 0.32834(12) 0.0590(8) Uani 1 1 d . U . . .
H15 H 0.494567 0.157735 0.353369 0.071 Uiso 1 1 calc R U . . .
C16 C 0.49578(11) 0.25723(15) 0.34106(12) 0.0556(8) Uani 1 1 d . U . . .
H16 H 0.513106 0.268906 0.374795 0.067 Uiso 1 1 calc R U . . .
C17 C 0.48187(9) 0.30738(14) 0.30451(11) 0.0454(6) Uani 1 1 d . U . . .
C18 C 0.45661(10) 0.28804(14) 0.25425(11) 0.0493(7) Uani 1 1 d . U . . .
H18 H 0.447906 0.320349 0.229042 0.059 Uiso 1 1 calc R U . . .
C19 C 0.44430(10) 0.22155(14) 0.24131(11) 0.0522(7) Uani 1 1 d . U . . .
H19 H 0.426782 0.209774 0.207625 0.063 Uiso 1 1 calc R U . . .
C20 C 0.45793(10) 0.17227(15) 0.27829(12) 0.0519(7) Uani 1 1 d . U . . .
C21 C 0.44348(11) 0.10137(15) 0.26394(13) 0.0586(8) Uani 1 1 d . U . . .
C22 C 0.35082(10) 0.40698(18) 0.21399(14) 0.0639(9) Uani 1 1 d . U . . .
H22 H 0.329001 0.379695 0.212859 0.077 Uiso 1 1 calc R U . . .
C23 C 0.39295(10) 0.40075(17) 0.25297(13) 0.0588(8) Uani 1 1 d . U . . .
H23 H 0.399400 0.369852 0.278561 0.071 Uiso 1 1 calc R U . . .
C24 C 0.42617(9) 0.44013(14) 0.25470(11) 0.0469(7) Uani 1 1 d . U . . .
C25 C 0.41558(10) 0.48728(16) 0.21619(13) 0.0545(8) Uani 1 1 d . U . . .
H25 H 0.437315 0.514295 0.216869 0.065 Uiso 1 1 calc R U . . .
C26 C 0.37346(10) 0.49368(17) 0.17766(13) 0.0575(8) Uani 1 1 d . U . . .
H26 H 0.366841 0.524997 0.152278 0.069 Uiso 1 1 calc R U . . .
C27 C 0.34065(9) 0.45438(16) 0.17590(13) 0.0537(8) Uani 1 1 d . U . . .
C28 C 0.29469(10) 0.46261(17) 0.13466(14) 0.0619(9) Uani 1 1 d . U . . .
C29 C 0.13186(14) 0.2620(2) 0.0615(2) 0.1100(19) Uani 1 1 d . U . . .
H29 H 0.161164 0.260015 0.086322 0.132 Uiso 1 1 calc R U . . .
C30 C 0.10416(17) 0.2075(2) 0.0540(2) 0.117(2) Uani 1 1 d . U . . .
H30 H 0.115187 0.168944 0.073676 0.141 Uiso 1 1 calc R U . . .
C31 C 0.06092(13) 0.21050(17) 0.01776(16) 0.0684(10) Uani 1 1 d . U . . .
C32 C 0.04558(12) 0.26601(18) -0.01165(14) 0.0651(9) Uani 1 1 d . U . . .
H32 H 0.016465 0.267362 -0.037071 0.078 Uiso 1 1 calc R U . . .
C33 C 0.07211(11) 0.32074(17) -0.00482(13) 0.0592(8) Uani 1 1 d . U . . .
H33 H 0.060752 0.358800 -0.025011 0.071 Uiso 1 1 calc R U . . .
C34 C 0.11538(11) 0.31861(15) 0.03197(14) 0.0602(8) Uani 1 1 d . U . . .
C35 C 0.14459(10) 0.37733(16) 0.04211(14) 0.0596(8) Uani 1 1 d . U . . .
C36 C 0.01625(12) 0.31903(17) 0.10193(13) 0.0622(9) Uani 1 1 d . U . . .
H36 H 0.005271 0.362187 0.090987 0.075 Uiso 1 1 calc R U . . .
C37 C 0.00506(12) 0.26688(18) 0.06720(14) 0.0648(9) Uani 1 1 d . U . . .
H37 H -0.013331 0.275508 0.033101 0.078 Uiso 1 1 calc R U . . .
C38 C 0.02078(13) 0.20330(17) 0.08267(15) 0.0669(10) Uani 1 1 d . U . . .
C39 C 0.04478(17) 0.18992(19) 0.13302(19) 0.0933(14) Uani 1 1 d . U . . .
H39 H 0.053240 0.145861 0.143986 0.112 Uiso 1 1 calc R U . . .
C40 C 0.05668(16) 0.2419(2) 0.16809(17) 0.0931(15) Uani 1 1 d . U . . .
H40 H 0.073649 0.232757 0.202335 0.112 Uiso 1 1 calc R U . . .
C41 C 0.04314(12) 0.30690(16) 0.15170(13) 0.0598(8) Uani 1 1 d . U . . .
C42 C 0.05917(12) 0.36342(17) 0.18887(13) 0.0656(9) Uani 1 1 d . U . . .
C43 C 0.62848(9) 0.61974(14) 0.45049(11) 0.0470(7) Uani 1 1 d . U . . .
C44 C 0.65266(9) 0.56574(14) 0.47483(12) 0.0496(7) Uani 1 1 d . U . . .
C45 C 0.57874(10) 0.51704(14) 0.40262(12) 0.0480(7) Uani 1 1 d . U . . .
C46 C 0.54585(10) 0.47864(14) 0.37024(12) 0.0475(7) Uani 1 1 d . U . . .
C47 C 0.47163(9) 0.43447(14) 0.29700(11) 0.0459(6) Uani 1 1 d . U . . .
C48 C 0.49480(9) 0.37834(14) 0.31906(11) 0.0454(6) Uani 1 1 d . U . . .
C49 C 0.03277(15) 0.15385(17) 0.01629(16) 0.0771(12) Uani 1 1 d . U . . .
C50 C 0.01501(14) 0.15053(17) 0.04538(16) 0.0732(11) Uani 1 1 d . U . . .
C51 C 0.0033(2) 0.0317(2) 0.0048(2) 0.108(2) Uani 1 1 d . U . . .

loop_
_atom_site_aniso_label
_atom_site_aniso_U_11
_atom_site_aniso_U_22
_atom_site_aniso_U_33
_atom_site_aniso_U_23
_atom_site_aniso_U_13
_atom_site_aniso_U_12
U1 0.03076(6) 0.04000(6) 0.05875(8) 0.00921(5) 0.00635(5) -0.00442(4)
U2 0.05044(7) 0.03993(6) 0.04334(7) 0.00973(4) -0.00113(6) -0.00917(5)
S1 0.0370(4) 0.0403(3) 0.0574(5) -0.0015(3) 0.0010(3) -0.0025(3)
S2 0.0430(4) 0.0402(4) 0.0608(5) -0.0046(3) -0.0015(4) -0.0004(3)
S3 0.0372(4) 0.0389(3) 0.0623(5) -0.0033(3) 0.0027(4) -0.0016(3)
S4 0.0380(4) 0.0396(3) 0.0583(5) -0.0042(3) 0.0012(3) -0.0012(3)
S5 0.2050(15) 0.0739(7) 0.1673(13) -0.0760(8) 0.1574(13) -0.0868(9)
S6 0.2244(17) 0.0736(7) 0.1793(14) -0.0730(8) 0.1719(15) -0.0887(9)
O1 0.0385(12) 0.0438(11) 0.0923(18) -0.0152(11) 0.0103(12) 0.0000(9)
O2 0.0416(13) 0.0508(13) 0.116(2) -0.0276(14) 0.0033(14) 0.0051(10)
O3 0.0761(18) 0.0699(16) 0.0704(18) -0.0309(14) -0.0242(14) 0.0284(14)
O4 0.0619(16) 0.0638(14) 0.0604(16) -0.0183(12) -0.0051(12) 0.0201(12)
O5 0.0370(12) 0.0587(13) 0.0756(17) 0.0226(12) 0.0014(12) -0.0045(10)
O6 0.0347(12) 0.0723(16) 0.0937(19) 0.0304(14) 0.0008(12) -0.0136(11)
O7 0.0753(16) 0.0456(12) 0.0478(13) 0.0073(10) -0.0050(12) -0.0194(11)
O8 0.0677(15) 0.0413(11) 0.0521(14) 0.0044(10) -0.0037(12) -0.0111(10)
O9 0.0445(13) 0.0695(16) 0.0933(19) 0.0311(14) 0.0079(13) -0.0156(11)
O10 0.0411(12) 0.0476(12) 0.0772(16) 0.0145(11) 0.0094(11) -0.0086(9)
O11 0.0714(16) 0.0449(12) 0.0526(13) -0.0121(10) 0.0032(12) 0.0091(11)
O12 0.0879(19) 0.0515(13) 0.0613(16) -0.0178(12) -0.0080(14) 0.0174(13)
O13 0.0760(18) 0.0708(16) 0.0695(17) 0.0004(13) 0.0243(15) 0.0027(14)
O14 0.0744(19) 0.0773(18) 0.078(2) 0.0266(15) 0.0019(16) -0.0109(15)
O15 0.0653(15) 0.0576(14) 0.0830(18) 0.0072(12) 0.0327(14) -0.0069(12)
O16 0.0635(17) 0.0840(19) 0.092(2) -0.0169(15) 0.0304(16) -0.0124(13)
C1 0.065(2) 0.071(2) 0.058(2) -0.0262(18) -0.0062(18) 0.0224(18)
C2 0.055(2) 0.076(2) 0.059(2) -0.0272(18) -0.0014(17) 0.0240(18)
C3 0.0384(15) 0.0472(15) 0.0483(17) -0.0100(13) 0.0048(13) 0.0036(12)
C4 0.0447(18) 0.066(2) 0.051(2) -0.0210(15) 0.0034(15) 0.0100(15)
C5 0.0502(19) 0.068(2) 0.056(2) -0.0147(16) 0.0042(17) 0.0206(16)
C6 0.0491(18) 0.0511(17) 0.0498(19) -0.0117(14) -0.0013(15) 0.0128(14)
C7 0.057(2) 0.0574(19) 0.053(2) -0.0143(16) -0.0051(16) 0.0155(16)
C8 0.0420(18) 0.0487(18) 0.110(3) -0.0196(19) 0.024(2) 0.0048(14)
C9 0.0372(16) 0.0504(17) 0.103(3) -0.0165(18) 0.0238(19) -0.0031(13)
C10 0.0355(14) 0.0416(14) 0.0550(18) -0.0117(13) 0.0098(14) -0.0012(11)
C11 0.0382(16) 0.0497(17) 0.108(3) -0.0251(18) 0.0283(19) -0.0044(13)
C12 0.0390(17) 0.0526(18) 0.112(3) -0.0241(19) 0.028(2) -0.0086(14)
C13 0.0376(16) 0.0437(16) 0.078(2) -0.0172(15) 0.0108(16) -0.0016(12)
C14 0.0435(18) 0.0427(16) 0.087(3) -0.0164(16) 0.0109(18) -0.0014(13)
C15 0.061(2) 0.0454(16) 0.0459(18) 0.0075(13) 0.0084(16) -0.0092(14)
C16 0.0584(19) 0.0467(16) 0.0379(16) 0.0002(13) 0.0066(15) -0.0083(14)
C17 0.0357(14) 0.0393(13) 0.0477(17) -0.0019(12) 0.0110(13) -0.0047(11)
C18 0.0468(16) 0.0411(14) 0.0422(16) 0.0056(12) 0.0092(14) -0.0038(12)
C19 0.0510(17) 0.0432(15) 0.0407(16) 0.0007(12) 0.0071(14) -0.0099(13)
C20 0.0463(17) 0.0445(15) 0.0467(17) 0.0019(13) 0.0099(14) -0.0108(12)
C21 0.0575(19) 0.0418(15) 0.0519(19) 0.0054(13) 0.0093(16) -0.0080(14)
C22 0.0353(16) 0.0600(19) 0.074(2) 0.0148(17) 0.0108(16) -0.0085(14)
C23 0.0373(16) 0.0586(18) 0.063(2) 0.0140(16) 0.0122(15) -0.0057(13)
C24 0.0333(14) 0.0437(14) 0.0497(17) -0.0008(12) 0.0105(13) -0.0036(11)
C25 0.0358(15) 0.0554(17) 0.058(2) 0.0064(14) 0.0127(15) -0.0104(13)
C26 0.0409(16) 0.0557(17) 0.0535(19) 0.0151(15) 0.0072(15) -0.0041(14)
C27 0.0307(14) 0.0479(15) 0.061(2) 0.0089(14) 0.0067(14) 0.0003(12)
C28 0.0354(16) 0.0540(18) 0.069(2) 0.0090(16) 0.0057(16) -0.0053(13)
C29 0.060(2) 0.065(2) 0.158(5) 0.043(3) 0.020(3) -0.011(2)
C30 0.098(4) 0.049(2) 0.177(5) 0.038(3) 0.049(4) -0.012(2)
C31 0.077(3) 0.0471(17) 0.091(3) -0.0205(18) 0.049(2) -0.0262(17)
C32 0.060(2) 0.065(2) 0.064(2) -0.0123(17) 0.0262(18) -0.0288(17)
C33 0.0515(18) 0.0521(17) 0.063(2) -0.0001(15) 0.0205(17) -0.0155(14)
C34 0.0502(18) 0.0425(15) 0.074(2) 0.0039(15) 0.0210(17) -0.0127(13)
C35 0.0422(17) 0.0493(17) 0.072(2) 0.0103(16) 0.0174(17) -0.0117(13)
C36 0.063(2) 0.0490(17) 0.059(2) -0.0171(15) 0.0194(18) -0.0058(15)
C37 0.069(2) 0.060(2) 0.060(2) -0.0231(16) 0.0274(19) -0.0171(17)
C38 0.082(3) 0.0480(18) 0.078(3) -0.0279(17) 0.046(2) -0.0273(17)
C39 0.125(4) 0.0398(18) 0.092(3) -0.015(2) 0.038(3) -0.001(2)
C40 0.121(4) 0.051(2) 0.067(3) -0.0116(19) 0.018(2) 0.012(2)
C41 0.063(2) 0.0417(15) 0.057(2) -0.0155(14) 0.0165(17) -0.0047(14)
C42 0.064(2) 0.0497(18) 0.055(2) -0.0164(15) 0.0084(18) 0.0009(15)
C43 0.0327(14) 0.0398(14) 0.0532(18) -0.0092(12) 0.0103(13) -0.0026(11)
C44 0.0390(15) 0.0416(14) 0.0519(18) -0.0116(13) 0.0109(14) -0.0012(11)
C45 0.0411(15) 0.0387(14) 0.0493(18) -0.0001(12) 0.0117(14) 0.0013(11)
C46 0.0384(15) 0.0409(14) 0.0512(18) -0.0002(12) 0.0137(14) 0.0020(11)
C47 0.0330(14) 0.0437(14) 0.0460(16) -0.0035(12) 0.0086(13) -0.0066(11)
C48 0.0333(14) 0.0449(14) 0.0418(16) -0.0030(12) 0.0069(12) -0.0070(11)
C49 0.108(3) 0.0441(17) 0.097(3) -0.0294(18) 0.065(3) -0.0358(19)
C50 0.098(3) 0.0485(18) 0.092(3) -0.0359(18) 0.062(3) -0.0396(19)
C51 0.175(5) 0.078(3) 0.139(4) -0.059(3) 0.130(5) -0.072(3)

loop_
_atom_type_symbol
_atom_type_description
_atom_type_scat_dispersion_real
_atom_type_scat_dispersion_imag
_atom_type_scat_source
C C 0.0033 0.0016 'International Tables Vol C Tables 4.2.6.8 and 6.1.1.4'
H H 0.0000 0.0000 'International Tables Vol C Tables 4.2.6.8 and 6.1.1.4'
O O 0.0106 0.0060 'International Tables Vol C Tables 4.2.6.8 and 6.1.1.4'
S S 0.1246 0.1234 'International Tables Vol C Tables 4.2.6.8 and 6.1.1.4'
U U -9.6767 9.6646 'International Tables Vol C Tables 4.2.6.8 and 6.1.1.4'

loop_
_geom_angle_atom_site_label_1
_geom_angle_atom_site_label_2
_geom_angle_atom_site_label_3
_geom_angle
_geom_angle_site_symmetry_1
_geom_angle_site_symmetry_3
_geom_angle_publ_flag
O16 U1 O15 178.43(12) . . ?
O16 U1 O9 90.49(12) . . ?
O15 U1 O9 87.98(11) . . ?
O16 U1 O6 87.53(13) . . ?
O15 U1 O6 92.18(12) . . ?
O9 U1 O6 67.02(8) . . ?
O16 U1 O5 92.07(12) . . ?
O15 U1 O5 88.98(11) . . ?
O9 U1 O5 119.85(8) . . ?
O6 U1 O5 53.10(7) . . ?
O16 U1 O2 86.45(13) . 8_465 ?
O15 U1 O2 94.03(12) . 8_465 ?
O9 U1 O2 119.91(8) . 8_465 ?
O6 U1 O2 170.83(9) . 8_465 ?
O5 U1 O2 120.23(7) . 8_465 ?
O14 U2 O13 179.24(14) . . ?
O14 U2 O12 93.20(13) . 4_545 ?
O13 U2 O12 87.13(12) . 4_545 ?
O14 U2 O4 92.19(12) . 8_455 ?
O13 U2 O4 88.26(12) . 8_455 ?
O12 U2 O4 118.54(8) 4_545 8_455 ?
O14 U2 O7 90.19(12) . . ?
O13 U2 O7 89.41(12) . . ?
O12 U2 O7 172.57(9) 4_545 . ?
O4 U2 O7 67.87(8) 8_455 . ?
O14 U2 O3 84.82(14) . 8_455 ?
O13 U2 O3 95.94(13) . 8_455 ?
O12 U2 O3 67.09(8) 4_545 8_455 ?
O4 U2 O3 52.58(8) 8_455 8_455 ?
O7 U2 O3 119.86(8) . 8_455 ?
C43 S1 C45 95.99(14) . . ?
C45 S2 C44 96.15(14) . . ?
C46 S3 C47 96.06(14) . . ?
C48 S4 C46 95.92(14) . . ?
C50 S5 C51 95.10(17) . . ?
C49 S6 C51 94.80(18) . . ?
C14 O1 U1 93.06(19) . 8_566 ?
C14 O2 U1 93.61(19) . 8_566 ?
C7 O3 U2 93.4(2) . 8_556 ?
C7 O4 U2 94.9(2) . 8_556 ?
C28 O5 U1 93.07(18) . . ?
C28 O6 U1 93.8(2) . . ?
C21 O7 U2 94.20(18) . . ?
C21 O8 U2 92.72(18) . . ?
C35 O9 U1 95.15(19) . . ?
C35 O10 U1 92.55(18) . . ?
C42 O11 U2 92.78(19) . 4 ?
C42 O12 U2 94.41(19) . 4 ?
C2 C1 C6 121.2(3) . . ?
C2 C1 H1 119.4 . . ?
C6 C1 H1 119.4 . . ?
C1 C2 C3 120.6(3) . . ?
C1 C2 H2 119.7 . . ?
C3 C2 H2 119.7 . . ?
C2 C3 C4 118.3(3) . . ?
C2 C3 C44 122.0(3) . . ?
C4 C3 C44 119.7(3) . . ?
C5 C4 C3 120.9(3) . . ?
C5 C4 H4 119.6 . . ?
C3 C4 H4 119.6 . . ?
C4 C5 C6 120.7(3) . . ?
C4 C5 H5 119.6 . . ?
C6 C5 H5 119.6 . . ?
C5 C6 C1 118.3(3) . . ?
C5 C6 C7 119.7(3) . . ?
C1 C6 C7 122.0(3) . . ?
O4 C7 O3 118.7(3) . . ?
O4 C7 C6 120.7(3) . . ?
O3 C7 C6 120.5(3) . . ?
O4 C7 U2 58.90(17) . 8_556 ?
O3 C7 U2 60.13(17) . 8_556 ?
C6 C7 U2 173.9(3) . 8_556 ?
C9 C8 C13 120.7(3) . . ?
C9 C8 H8 119.6 . . ?
C13 C8 H8 119.6 . . ?
C8 C9 C10 120.6(3) . . ?
C8 C9 H9 119.7 . . ?
C10 C9 H9 119.7 . . ?
C9 C10 C11 118.7(3) . . ?
C9 C10 C43 120.0(3) . . ?
C11 C10 C43 121.3(3) . . ?
C12 C11 C10 120.0(3) . . ?
C12 C11 H11 120.0 . . ?
C10 C11 H11 120.0 . . ?
C13 C12 C11 121.9(3) . . ?
C13 C12 H12 119.0 . . ?
C11 C12 H12 119.0 . . ?
C12 C13 C8 117.9(3) . . ?
C12 C13 C14 121.3(3) . . ?
C8 C13 C14 120.8(3) . . ?
O2 C14 O1 120.0(3) . . ?
O2 C14 C13 121.2(3) . . ?
O1 C14 C13 118.7(3) . . ?
O2 C14 U1 60.18(17) . 8_566 ?
O1 C14 U1 60.52(16) . 8_566 ?
C13 C14 U1 167.5(3) . 8_566 ?
C16 C15 C20 120.1(3) . . ?
C16 C15 H15 119.9 . . ?
C20 C15 H15 119.9 . . ?
C15 C16 C17 121.4(3) . . ?
C15 C16 H16 119.3 . . ?
C17 C16 H16 119.3 . . ?
C16 C17 C18 117.8(3) . . ?
C16 C17 C48 120.4(3) . . ?
C18 C17 C48 121.7(3) . . ?
C19 C18 C17 121.0(3) . . ?
C19 C18 H18 119.5 . . ?
C17 C18 H18 119.5 . . ?
C18 C19 C20 120.4(3) . . ?
C18 C19 H19 119.8 . . ?
C20 C19 H19 119.8 . . ?
C15 C20 C19 119.1(3) . . ?
C15 C20 C21 121.1(3) . . ?
C19 C20 C21 119.8(3) . . ?
O7 C21 O8 119.8(3) . . ?
O7 C21 C20 119.8(3) . . ?
O8 C21 C20 120.3(3) . . ?
O7 C21 U2 59.47(15) . . ?
O8 C21 U2 60.82(15) . . ?
C20 C21 U2 170.8(3) . . ?
C23 C22 C27 120.0(3) . . ?
C23 C22 H22 120.0 . . ?
C27 C22 H22 120.0 . . ?
C22 C23 C24 120.8(3) . . ?
C22 C23 H23 119.6 . . ?
C24 C23 H23 119.6 . . ?
C23 C24 C25 118.7(3) . . ?
C23 C24 C47 121.2(3) . . ?
C25 C24 C47 120.2(3) . . ?
C26 C25 C24 120.3(3) . . ?
C26 C25 H25 119.9 . . ?
C24 C25 H25 119.9 . . ?
C25 C26 C27 120.9(3) . . ?
C25 C26 H26 119.5 . . ?
C27 C26 H26 119.5 . . ?
C26 C27 C22 119.3(3) . . ?
C26 C27 C28 120.8(3) . . ?
C22 C27 C28 119.8(3) . . ?
O5 C28 O6 119.8(3) . . ?
O5 C28 C27 120.4(3) . . ?
O6 C28 C27 119.8(3) . . ?
O5 C28 U1 60.39(16) . . ?
O6 C28 U1 59.57(17) . . ?
C27 C28 U1 177.1(3) . . ?
C34 C29 C30 119.4(4) . . ?
C34 C29 H29 120.3 . . ?
C30 C29 H29 120.3 . . ?
C31 C30 C29 120.4(4) . . ?
C31 C30 H30 119.8 . . ?
C29 C30 H30 119.8 . . ?
C32 C31 C30 119.2(3) . . ?
C32 C31 C49 123.8(4) . . ?
C30 C31 C49 116.8(4) . . ?
C31 C32 C33 121.6(4) . . ?
C31 C32 H32 119.2 . . ?
C33 C32 H32 119.2 . . ?
C34 C33 C32 119.6(3) . . ?
C34 C33 H33 120.2 . . ?
C32 C33 H33 120.2 . . ?
C33 C34 C29 119.7(3) . . ?
C33 C34 C35 121.4(3) . . ?
C29 C34 C35 118.8(3) . . ?
O10 C35 O9 119.8(3) . . ?
O10 C35 C34 121.7(3) . . ?
O9 C35 C34 118.6(3) . . ?
O10 C35 U1 61.51(15) . . ?
O9 C35 U1 58.50(15) . . ?
C34 C35 U1 174.1(3) . . ?
C41 C36 C37 120.0(3) . . ?
C41 C36 H36 120.0 . . ?
C37 C36 H36 120.0 . . ?
C38 C37 C36 120.7(4) . . ?
C38 C37 H37 119.7 . . ?
C36 C37 H37 119.7 . . ?
C37 C38 C39 119.2(3) . . ?
C37 C38 C50 120.5(4) . . ?
C39 C38 C50 120.1(4) . . ?
C38 C39 C40 120.4(4) . . ?
C38 C39 H39 119.8 . . ?
C40 C39 H39 119.8 . . ?
C41 C40 C39 119.6(4) . . ?
C41 C40 H40 120.2 . . ?
C39 C40 H40 120.2 . . ?
C36 C41 C40 119.7(3) . . ?
C36 C41 C42 120.7(3) . . ?
C40 C41 C42 119.6(3) . . ?
O11 C42 O12 120.3(3) . . ?
O11 C42 C41 120.6(3) . . ?
O12 C42 C41 119.1(3) . . ?
O11 C42 U2 60.94(16) . 4 ?
O12 C42 U2 59.35(16) . 4 ?
C41 C42 U2 176.5(3) . 4 ?
C44 C43 C10 127.1(3) . . ?
C44 C43 S1 117.7(2) . . ?
C10 C43 S1 115.2(2) . . ?
C43 C44 C3 128.9(3) . . ?
C43 C44 S2 116.3(2) . . ?
C3 C44 S2 114.8(2) . . ?
C46 C45 S2 124.4(2) . . ?
C46 C45 S1 121.7(2) . . ?
S2 C45 S1 113.83(17) . . ?
C45 C46 S3 122.6(2) . . ?
C45 C46 S4 123.5(2) . . ?
S3 C46 S4 113.92(17) . . ?
C48 C47 C24 128.6(3) . . ?
C48 C47 S3 117.3(2) . . ?
C24 C47 S3 114.1(2) . . ?
C47 C48 C17 128.1(3) . . ?
C47 C48 S4 116.8(2) . . ?
C17 C48 S4 115.1(2) . . ?
C50 C49 C31 123.7(3) . . ?
C50 C49 S6 118.3(2) . . ?
C31 C49 S6 117.5(3) . . ?
C49 C50 C38 123.7(3) . . ?
C49 C50 S5 117.4(2) . . ?
C38 C50 S5 118.4(3) . . ?
C51 C51 S5 123.5(4) 5 . ?
C51 C51 S6 122.7(4) 5 . ?
S5 C51 S6 113.8(2) . . ?

loop_
_geom_bond_atom_site_label_1
_geom_bond_atom_site_label_2
_geom_bond_distance
_geom_bond_site_symmetry_2
_geom_bond_publ_flag
U1 O16 1.748(3) . ?
U1 O15 1.751(3) . ?
U1 O9 2.432(2) . ?
U1 O6 2.442(2) . ?
U1 O5 2.461(2) . ?
U1 O2 2.462(2) 8_465 ?
U2 O14 1.691(4) . ?
U2 O13 1.769(3) . ?
U2 O12 2.451(2) 4_545 ?
U2 O4 2.451(2) 8_455 ?
U2 O7 2.455(2) . ?
U2 O3 2.478(2) 8_455 ?
S1 C43 1.754(3) . ?
S1 C45 1.757(3) . ?
S2 C45 1.751(3) . ?
S2 C44 1.772(3) . ?
S3 C46 1.751(3) . ?
S3 C47 1.755(3) . ?
S4 C48 1.760(3) . ?
S4 C46 1.761(3) . ?
S5 C50 1.752(3) . ?
S5 C51 1.769(4) . ?
S6 C49 1.747(3) . ?
S6 C51 1.771(4) . ?
O1 C14 1.262(4) . ?
O2 C14 1.253(4) . ?
O3 C7 1.272(4) . ?
O4 C7 1.265(4) . ?
O5 C28 1.265(4) . ?
O6 C28 1.269(4) . ?
O7 C21 1.264(4) . ?
O8 C21 1.268(4) . ?
O9 C35 1.266(4) . ?
O10 C35 1.244(4) . ?
O11 C42 1.259(4) . ?
O12 C42 1.260(4) . ?
C1 C2 1.372(5) . ?
C1 C6 1.390(5) . ?
C1 H1 0.9300 . ?
C2 C3 1.386(4) . ?
C2 H2 0.9300 . ?
C3 C4 1.394(4) . ?
C3 C44 1.475(4) . ?
C4 C5 1.376(5) . ?
C4 H4 0.9300 . ?
C5 C6 1.383(5) . ?
C5 H5 0.9300 . ?
C6 C7 1.483(4) . ?
C8 C9 1.384(4) . ?
C8 C13 1.387(5) . ?
C8 H8 0.9300 . ?
C9 C10 1.385(4) . ?
C9 H9 0.9300 . ?
C10 C11 1.386(4) . ?
C10 C43 1.477(4) . ?
C11 C12 1.378(4) . ?
C11 H11 0.9300 . ?
C12 C13 1.375(4) . ?
C12 H12 0.9300 . ?
C13 C14 1.480(4) . ?
C15 C16 1.380(4) . ?
C15 C20 1.387(4) . ?
C15 H15 0.9300 . ?
C16 C17 1.391(4) . ?
C16 H16 0.9300 . ?
C17 C18 1.394(4) . ?
C17 C48 1.477(4) . ?
C18 C19 1.382(4) . ?
C18 H18 0.9300 . ?
C19 C20 1.388(4) . ?
C19 H19 0.9300 . ?
C20 C21 1.485(4) . ?
C22 C23 1.371(4) . ?
C22 C27 1.399(5) . ?
C22 H22 0.9300 . ?
C23 C24 1.392(4) . ?
C23 H23 0.9300 . ?
C24 C25 1.403(4) . ?
C24 C47 1.480(4) . ?
C25 C26 1.367(4) . ?
C25 H25 0.9300 . ?
C26 C27 1.378(4) . ?
C26 H26 0.9300 . ?
C27 C28 1.486(4) . ?
C29 C34 1.375(5) . ?
C29 C30 1.399(5) . ?
C29 H29 0.9300 . ?
C30 C31 1.369(6) . ?
C30 H30 0.9300 . ?
C31 C32 1.352(5) . ?
C31 C49 1.488(4) . ?
C32 C33 1.381(4) . ?
C32 H32 0.9300 . ?
C33 C34 1.374(5) . ?
C33 H33 0.9300 . ?
C34 C35 1.483(4) . ?
C36 C41 1.356(5) . ?
C36 C37 1.393(4) . ?
C36 H36 0.9300 . ?
C37 C38 1.363(5) . ?
C37 H37 0.9300 . ?
C38 C39 1.365(6) . ?
C38 C50 1.488(4) . ?
C39 C40 1.394(5) . ?
C39 H39 0.9300 . ?
C40 C41 1.379(5) . ?
C40 H40 0.9300 . ?
C41 C42 1.493(4) . ?
C43 C44 1.340(4) . ?
C45 C46 1.327(4) . ?
C47 C48 1.346(4) . ?
C49 C50 1.329(5) . ?
C51 C51 1.287(7) 5 ?

loop_
_geom_torsion_atom_site_label_1
_geom_torsion_atom_site_label_2
_geom_torsion_atom_site_label_3
_geom_torsion_atom_site_label_4
_geom_torsion
_geom_torsion_site_symmetry_1
_geom_torsion_site_symmetry_2
_geom_torsion_site_symmetry_3
_geom_torsion_site_symmetry_4
_geom_torsion_publ_flag
C6 C1 C2 C3 -1.6(7) . . . . ?
C1 C2 C3 C4 1.5(7) . . . . ?
C1 C2 C3 C44 -179.4(4) . . . . ?
C2 C3 C4 C5 -0.6(6) . . . . ?
C44 C3 C4 C5 -179.6(4) . . . . ?
C3 C4 C5 C6 -0.4(7) . . . . ?
C4 C5 C6 C1 0.4(7) . . . . ?
C4 C5 C6 C7 178.3(4) . . . . ?
C2 C1 C6 C5 0.5(7) . . . . ?
C2 C1 C6 C7 -177.3(4) . . . . ?
U2 O4 C7 O3 6.4(5) 8_556 . . . ?
U2 O4 C7 C6 -172.9(4) 8_556 . . . ?
U2 O3 C7 O4 -6.3(5) 8_556 . . . ?
U2 O3 C7 C6 173.0(4) 8_556 . . . ?
C5 C6 C7 O4 -14.9(7) . . . . ?
C1 C6 C7 O4 162.9(4) . . . . ?
C5 C6 C7 O3 165.7(4) . . . . ?
C1 C6 C7 O3 -16.5(7) . . . . ?
C13 C8 C9 C10 -1.3(7) . . . . ?
C8 C9 C10 C11 -2.2(6) . . . . ?
C8 C9 C10 C43 178.1(4) . . . . ?
C9 C10 C11 C12 2.7(6) . . . . ?
C43 C10 C11 C12 -177.6(4) . . . . ?
C10 C11 C12 C13 0.3(7) . . . . ?
C11 C12 C13 C8 -3.7(7) . . . . ?
C11 C12 C13 C14 174.6(4) . . . . ?
C9 C8 C13 C12 4.2(7) . . . . ?
C9 C8 C13 C14 -174.1(4) . . . . ?
U1 O2 C14 O1 -9.9(4) 8_566 . . . ?
U1 O2 C14 C13 165.6(4) 8_566 . . . ?
U1 O1 C14 O2 9.8(4) 8_566 . . . ?
U1 O1 C14 C13 -165.7(4) 8_566 . . . ?
C12 C13 C14 O2 164.5(4) . . . . ?
C8 C13 C14 O2 -17.2(7) . . . . ?
C12 C13 C14 O1 -20.0(6) . . . . ?
C8 C13 C14 O1 158.3(4) . . . . ?
C12 C13 C14 U1 -102.9(11) . . . 8_566 ?
C8 C13 C14 U1 75.4(12) . . . 8_566 ?
C20 C15 C16 C17 -1.2(6) . . . . ?
C15 C16 C17 C18 -1.1(5) . . . . ?
C15 C16 C17 C48 -179.4(3) . . . . ?
C16 C17 C18 C19 2.6(5) . . . . ?
C48 C17 C18 C19 -179.1(3) . . . . ?
C17 C18 C19 C20 -1.7(5) . . . . ?
C16 C15 C20 C19 2.1(5) . . . . ?
C16 C15 C20 C21 -176.9(3) . . . . ?
C18 C19 C20 C15 -0.7(5) . . . . ?
C18 C19 C20 C21 178.4(3) . . . . ?
U2 O7 C21 O8 7.9(4) . . . . ?
U2 O7 C21 C20 -169.4(3) . . . . ?
U2 O8 C21 O7 -7.8(4) . . . . ?
U2 O8 C21 C20 169.5(3) . . . . ?
C15 C20 C21 O7 164.7(4) . . . . ?
C19 C20 C21 O7 -14.3(5) . . . . ?
C15 C20 C21 O8 -12.6(6) . . . . ?
C19 C20 C21 O8 168.4(3) . . . . ?
C27 C22 C23 C24 -1.4(6) . . . . ?
C22 C23 C24 C25 1.1(5) . . . . ?
C22 C23 C24 C47 179.1(3) . . . . ?
C23 C24 C25 C26 -0.5(5) . . . . ?
C47 C24 C25 C26 -178.5(3) . . . . ?
C24 C25 C26 C27 0.2(6) . . . . ?
C25 C26 C27 C22 -0.5(6) . . . . ?
C25 C26 C27 C28 178.5(4) . . . . ?
C23 C22 C27 C26 1.1(6) . . . . ?
C23 C22 C27 C28 -177.9(4) . . . . ?
U1 O5 C28 O6 4.7(4) . . . . ?
U1 O5 C28 C27 -176.7(3) . . . . ?
U1 O6 C28 O5 -4.7(4) . . . . ?
U1 O6 C28 C27 176.7(3) . . . . ?
C26 C27 C28 O5 -9.5(6) . . . . ?
C22 C27 C28 O5 169.5(4) . . . . ?
C26 C27 C28 O6 169.1(4) . . . . ?
C22 C27 C28 O6 -11.9(6) . . . . ?
C34 C29 C30 C31 -0.5(9) . . . . ?
C29 C30 C31 C32 2.0(8) . . . . ?
C29 C30 C31 C49 -173.0(5) . . . . ?
C30 C31 C32 C33 -2.4(6) . . . . ?
C49 C31 C32 C33 172.2(3) . . . . ?
C31 C32 C33 C34 1.3(6) . . . . ?
C32 C33 C34 C29 0.2(6) . . . . ?
C32 C33 C34 C35 -177.3(3) . . . . ?
C30 C29 C34 C33 -0.5(8) . . . . ?
C30 C29 C34 C35 177.0(5) . . . . ?
U1 O10 C35 O9 5.5(4) . . . . ?
U1 O10 C35 C34 -174.2(3) . . . . ?
U1 O9 C35 O10 -5.7(4) . . . . ?
U1 O9 C35 C34 174.1(3) . . . . ?
C33 C34 C35 O10 -3.9(6) . . . . ?
C29 C34 C35 O10 178.7(4) . . . . ?
C33 C34 C35 O9 176.4(4) . . . . ?
C29 C34 C35 O9 -1.1(6) . . . . ?
C41 C36 C37 C38 0.2(6) . . . . ?
C36 C37 C38 C39 5.4(6) . . . . ?
C36 C37 C38 C50 -169.7(3) . . . . ?
C37 C38 C39 C40 -6.2(7) . . . . ?
C50 C38 C39 C40 168.9(4) . . . . ?
C38 C39 C40 C41 1.6(8) . . . . ?
C37 C36 C41 C40 -4.9(6) . . . . ?
C37 C36 C41 C42 173.6(4) . . . . ?
C39 C40 C41 C36 4.0(7) . . . . ?
C39 C40 C41 C42 -174.5(4) . . . . ?
U2 O11 C42 O12 2.4(4) 4 . . . ?
U2 O11 C42 C41 -176.3(3) 4 . . . ?
U2 O12 C42 O11 -2.4(4) 4 . . . ?
U2 O12 C42 C41 176.3(3) 4 . . . ?
C36 C41 C42 O11 14.6(6) . . . . ?
C40 C41 C42 O11 -167.0(4) . . . . ?
C36 C41 C42 O12 -164.2(4) . . . . ?
C40 C41 C42 O12 14.3(6) . . . . ?
C9 C10 C43 C44 -135.9(4) . . . . ?
C11 C10 C43 C44 44.4(5) . . . . ?
C9 C10 C43 S1 44.7(4) . . . . ?
C11 C10 C43 S1 -135.0(3) . . . . ?
C45 S1 C43 C44 1.5(3) . . . . ?
C45 S1 C43 C10 -179.1(3) . . . . ?
C10 C43 C44 C3 1.9(6) . . . . ?
S1 C43 C44 C3 -178.7(3) . . . . ?
C10 C43 C44 S2 -179.8(3) . . . . ?
S1 C43 C44 S2 -0.4(4) . . . . ?
C2 C3 C44 C43 42.9(6) . . . . ?
C4 C3 C44 C43 -138.1(4) . . . . ?
C2 C3 C44 S2 -135.4(3) . . . . ?
C4 C3 C44 S2 43.6(4) . . . . ?
C45 S2 C44 C43 -0.9(3) . . . . ?
C45 S2 C44 C3 177.6(3) . . . . ?
C44 S2 C45 C46 179.6(3) . . . . ?
C44 S2 C45 S1 1.8(2) . . . . ?
C43 S1 C45 C46 -179.8(3) . . . . ?
C43 S1 C45 S2 -2.0(2) . . . . ?
S2 C45 C46 S3 -179.8(2) . . . . ?
S1 C45 C46 S3 -2.2(4) . . . . ?
S2 C45 C46 S4 -1.1(5) . . . . ?
S1 C45 C46 S4 176.6(2) . . . . ?
C47 S3 C46 C45 179.8(3) . . . . ?
C47 S3 C46 S4 0.9(2) . . . . ?
C48 S4 C46 C45 -179.6(3) . . . . ?
C48 S4 C46 S3 -0.8(2) . . . . ?
C23 C24 C47 C48 44.5(5) . . . . ?
C25 C24 C47 C48 -137.5(4) . . . . ?
C23 C24 C47 S3 -133.0(3) . . . . ?
C25 C24 C47 S3 44.9(4) . . . . ?
C46 S3 C47 C48 -0.7(3) . . . . ?
C46 S3 C47 C24 177.1(2) . . . . ?
C24 C47 C48 C17 4.5(6) . . . . ?
S3 C47 C48 C17 -178.0(3) . . . . ?
C24 C47 C48 S4 -177.2(3) . . . . ?
S3 C47 C48 S4 0.3(4) . . . . ?
C16 C17 C48 C47 -146.1(3) . . . . ?
C18 C17 C48 C47 35.7(5) . . . . ?
C16 C17 C48 S4 35.6(4) . . . . ?
C18 C17 C48 S4 -142.7(3) . . . . ?
C46 S4 C48 C47 0.3(3) . . . . ?
C46 S4 C48 C17 178.8(2) . . . . ?
C32 C31 C49 C50 -91.2(6) . . . . ?
C30 C31 C49 C50 83.5(6) . . . . ?
C32 C31 C49 S6 96.9(4) . . . . ?
C30 C31 C49 S6 -88.4(5) . . . . ?
C51 S6 C49 C50 -4.8(5) . . . . ?
C51 S6 C49 C31 167.6(4) . . . . ?
C31 C49 C50 C38 0.5(8) . . . . ?
S6 C49 C50 C38 172.4(4) . . . . ?
C31 C49 C50 S5 -171.5(4) . . . . ?
S6 C49 C50 S5 0.4(6) . . . . ?
C37 C38 C50 C49 64.1(6) . . . . ?
C39 C38 C50 C49 -111.0(5) . . . . ?
C37 C38 C50 S5 -124.0(4) . . . . ?
C39 C38 C50 S5 61.0(5) . . . . ?
C51 S5 C50 C49 4.3(5) . . . . ?
C51 S5 C50 C38 -168.2(4) . . . . ?
C50 S5 C51 C51 171.8(9) . . . 5 ?
C50 S5 C51 S6 -7.3(4) . . . . ?
C49 S6 C51 C51 -171.6(9) . . . 5 ?
C49 S6 C51 S5 7.4(4) . . . . ?
